data_7126839
loop_
_publ_author_name
'Yakiyama, Yumi'
'Fujinaka, Takahisa'
'Nishimura, Mio'
'Seki, Ryotaro'
'Sakurai, Hidehiro'

_publ_section_title
;
 Control by one drop of solvent: selective preparation of guest
 release/trap-triggered interconvertible molecular crystals.
;
_journal_issue 67
_journal_name_full 'Chemical communications (Cambridge, England)'
_journal_page_first 9687
_journal_page_last 9690
_journal_paper_doi 10.1039/d0cc03408h
_journal_volume 56
_journal_year 2020
_chemical_formula_moiety 'C28 H16 N2 O4'
_chemical_formula_sum 'C28 H16 N2 O4'
_chemical_formula_weight 444.43
_space_group_crystal_system tetragonal
_space_group_IT_number 88
_space_group_name_Hall '-I 4ad'
_space_group_name_H-M_alt 'I 41/a :2'
_atom_sites_solution_hydrogens geom
_atom_sites_solution_primary dual
_audit_creation_date 2018-12-20
_audit_creation_method
;
Olex2 1.2
(compiled 2018.05.29 svn.r3508 for OlexSys, GUI svn.r5506)
;
_audit_update_record
;
2020-04-16 deposited with the CCDC.	2020-07-07 downloaded from the CCDC.
;
_cell_angle_alpha 90
_cell_angle_beta 90
_cell_angle_gamma 90
_cell_formula_units_Z 8
_cell_length_a 15.9380(8)
_cell_length_b 15.9380(8)
_cell_length_c 15.9529(7)
_cell_measurement_reflns_used 6966
_cell_measurement_temperature 123
_cell_measurement_theta_max 30.6140
_cell_measurement_theta_min 2.5520
_cell_volume 4052.4(3)
_computing_cell_refinement 'CrysAlisPro 1.171.39.46 (Rigaku OD, 2018)'
_computing_data_collection 'CrysAlisPro 1.171.39.46 (Rigaku OD, 2018)'
_computing_data_reduction 'CrysAlisPro 1.171.39.46 (Rigaku OD, 2018)'
_computing_molecular_graphics 'Olex2 (Dolomanov et al., 2009)'
_computing_publication_material 'Olex2 (Dolomanov et al., 2009)'
_computing_structure_refinement 'ShelXL (Sheldrick, 2015)'
_computing_structure_solution 'ShelXT (Sheldrick, 2015)'
_diffrn_ambient_temperature 150
_diffrn_detector 'CCD plate'
_diffrn_detector_type HyPix
_diffrn_measured_fraction_theta_full 0.999
_diffrn_measured_fraction_theta_max 0.817
_diffrn_measurement_details
;
List of Runs (angles in degrees, time in seconds):

  # Type    Start    End  Width  t~exp~   \w     \q     \k     \f   Frames
#--------------------------------------------------------------------------
  1  \w     17.00  42.00   0.50   36.06    --    5.18  88.00  16.00   50
  2  \w    -23.00  14.00   0.50   36.06    --   -5.26 -88.00 -99.00   74
  3  \w    -23.00  39.00   0.50   36.06    --    5.18 -99.00  60.00  124
  4  \w     -9.00  28.00   0.50   36.06    --   -5.26 -99.00 120.00   74
;
_diffrn_measurement_device 'four-circle diffractometer'
_diffrn_measurement_device_type 'XtaLAB Synergy, Single source at offset/far, HyPix'
_diffrn_measurement_method '\w scans'
_diffrn_orient_matrix_type 'CrysAlisPro convention (1999,Acta A55,543-557)'
_diffrn_orient_matrix_UB_11 0.0022787000
_diffrn_orient_matrix_UB_12 0.0277359000
_diffrn_orient_matrix_UB_13 -0.0347760000
_diffrn_orient_matrix_UB_21 0.0545718000
_diffrn_orient_matrix_UB_22 0.0500670000
_diffrn_orient_matrix_UB_23 0.0486726000
_diffrn_orient_matrix_UB_31 0.0312511000
_diffrn_orient_matrix_UB_32 -0.0261439000
_diffrn_orient_matrix_UB_33 -0.0192962000
_diffrn_radiation_monochromator mirror
_diffrn_radiation_probe x-ray
_diffrn_radiation_type MoK\a
_diffrn_radiation_wavelength 0.71073
_diffrn_reflns_av_R_equivalents 0.0249
_diffrn_reflns_av_unetI/netI 0.0201
_diffrn_reflns_Laue_measured_fraction_full 0.999
_diffrn_reflns_Laue_measured_fraction_max 0.817
_diffrn_reflns_limit_h_max 20
_diffrn_reflns_limit_h_min -17
_diffrn_reflns_limit_k_max 18
_diffrn_reflns_limit_k_min -21
_diffrn_reflns_limit_l_max 20
_diffrn_reflns_limit_l_min -19
_diffrn_reflns_number 11489
_diffrn_reflns_point_group_measured_fraction_full 0.999
_diffrn_reflns_point_group_measured_fraction_max 0.817
_diffrn_reflns_theta_full 25.242
_diffrn_reflns_theta_max 30.735
_diffrn_reflns_theta_min 2.556
_diffrn_source 'micro-focus sealed X-ray tube'
_diffrn_source_type 'PhotonJet (Mo) X-ray Source'
_exptl_absorpt_coefficient_mu 0.099
_exptl_absorpt_correction_T_max 1.00000
_exptl_absorpt_correction_T_min 0.91978
_exptl_absorpt_correction_type multi-scan
_exptl_absorpt_process_details
;
CrysAlisPro 1.171.39.46 (Rigaku Oxford Diffraction, 2018)
Empirical absorption correction using spherical harmonics,
 implemented in SCALE3 ABSPACK scaling algorithm.
;
_exptl_crystal_colour yellow
_exptl_crystal_colour_primary yellow
_exptl_crystal_density_diffrn 1.457
_exptl_crystal_description block
_exptl_crystal_F_000 1840
_exptl_crystal_size_max 0.28
_exptl_crystal_size_mid 0.2
_exptl_crystal_size_min 0.15
_refine_diff_density_max 0.328
_refine_diff_density_min -0.167
_refine_diff_density_rms 0.042
_refine_ls_extinction_method none
_refine_ls_goodness_of_fit_ref 1.065
_refine_ls_hydrogen_treatment constr
_refine_ls_matrix_type full
_refine_ls_number_parameters 154
_refine_ls_number_reflns 2574
_refine_ls_number_restraints 0
_refine_ls_restrained_S_all 1.065
_refine_ls_R_factor_all 0.0429
_refine_ls_R_factor_gt 0.0363
_refine_ls_shift/su_max 0.000
_refine_ls_shift/su_mean 0.000
_refine_ls_structure_factor_coef Fsqd
_refine_ls_weighting_details 'w=1/[\s^2^(Fo^2^)+(0.0492P)^2^+2.5550P] where P=(Fo^2^+2Fc^2^)/3'
_refine_ls_weighting_scheme calc
_refine_ls_wR_factor_gt 0.0941
_refine_ls_wR_factor_ref 0.0981
_reflns_Friedel_coverage 0.000
_reflns_number_gt 2249
_reflns_number_total 2574
_reflns_threshold_expression 'I > 2\s(I)'
_cod_data_source_file d0cc03408h2.cif
_cod_data_source_block 1a-EtOAc
_cod_depositor_comments 'Adding full bibliography for 7126838--7126851.cif.'
_cod_original_cell_volume 4052.4(4)
_cod_original_sg_symbol_H-M 'I 41/a'
_cod_database_code 7126839
_shelx_shelxl_version_number 2018/3
_shelx_space_group_comment
;
The symmetry employed for this shelxl refinement is uniquely defined
by the following loop, which should always be used as a source of
symmetry information in preference to the above space-group names.
They are only intended as comments.
;
_shelx_estimated_absorpt_t_max 0.985
_shelx_estimated_absorpt_t_min 0.973
_reflns_odcompleteness_completeness 80.25
_reflns_odcompleteness_iscentric 1
_reflns_odcompleteness_theta 26.32
_olex2_refinement_description
;
1. Fixed Uiso
 At 1.2 times of:
  All C(H) groups
2.a Aromatic/amide H refined with riding coordinates:
 C4(H4), C5(H5), C6(H6), C7(H7), C10(H10), C11(H11), C13(H13), C14(H14)
;
_olex2_exptl_crystal_mounting_method Litholoop
_olex2_submission_special_instructions 'No special instructions were received'
_oxdiff_exptl_absorpt_empirical_details
;
Empirical correction (ABSPACK) includes:
- Absorption correction using spherical harmonics
- Frame scaling
;
_oxdiff_exptl_absorpt_empirical_full_max 1.163
_oxdiff_exptl_absorpt_empirical_full_min 0.857

loop_
_space_group_symop_operation_xyz
'x, y, z'
'-x+1/2, -y, z+1/2'
'-y+3/4, x+1/4, z+1/4'
'y+3/4, -x+3/4, z+3/4'
'x+1/2, y+1/2, z+1/2'
'-x+1, -y+1/2, z+1'
'-y+5/4, x+3/4, z+3/4'
'y+5/4, -x+5/4, z+5/4'
'-x, -y, -z'
'x-1/2, y, -z-1/2'
'y-3/4, -x-1/4, -z-1/4'
'-y-3/4, x-3/4, -z-3/4'
'-x+1/2, -y+1/2, -z+1/2'
'x, y+1/2, -z'
'y-1/4, -x+1/4, -z+1/4'
'-y-1/4, x-1/4, -z-1/4'

loop_
_atom_site_label
_atom_site_type_symbol
_atom_site_fract_x
_atom_site_fract_y
_atom_site_fract_z
_atom_site_U_iso_or_equiv
_atom_site_adp_type
_atom_site_occupancy
_atom_site_site_symmetry_order
_atom_site_calc_flag
_atom_site_refinement_flags_posn
_atom_site_refinement_flags_adp
_atom_site_refinement_flags_occupancy
_atom_site_disorder_assembly
_atom_site_disorder_group
O1 O 0.39214(5) 0.69383(5) 0.47691(5) 0.02284(19) Uani 1 1 d . . . . .
O2 O 0.64486(5) 0.67211(5) 0.32191(5) 0.02268(19) Uani 1 1 d . . . . .
N1 N 0.36597(6) 0.57736(6) 0.16288(6) 0.0243(2) Uani 1 1 d . . . . .
C1 C 0.49975(6) 0.70033(6) 0.36727(6) 0.0157(2) Uani 1 1 d . . . . .
C2 C 0.46062(6) 0.67229(7) 0.45204(6) 0.0171(2) Uani 1 1 d . . . . .
C3 C 0.52216(7) 0.62059(6) 0.49799(7) 0.0180(2) Uani 1 1 d . . . . .
C4 C 0.51414(7) 0.58442(7) 0.57684(7) 0.0211(2) Uani 1 1 d . . . . .
H4 H 0.463742 0.589342 0.608254 0.025 Uiso 1 1 calc R . . . .
C5 C 0.58299(8) 0.54070(7) 0.60785(7) 0.0236(2) Uani 1 1 d . . . . .
H5 H 0.579760 0.515467 0.661697 0.028 Uiso 1 1 calc R . . . .
C6 C 0.65686(8) 0.53323(7) 0.56121(8) 0.0249(3) Uani 1 1 d . . . . .
H6 H 0.702216 0.501447 0.583234 0.030 Uiso 1 1 calc R . . . .
C7 C 0.66536(7) 0.57129(7) 0.48333(7) 0.0224(2) Uani 1 1 d . . . . .
H7 H 0.716117 0.567387 0.452345 0.027 Uiso 1 1 calc R . . . .
C8 C 0.59654(7) 0.61539(6) 0.45247(7) 0.0186(2) Uani 1 1 d . . . . .
C9 C 0.59004(6) 0.66393(6) 0.37363(6) 0.0173(2) Uani 1 1 d . . . . .
C10 C 0.32659(7) 0.60598(7) 0.23132(7) 0.0215(2) Uani 1 1 d . . . . .
H10 H 0.267663 0.597776 0.234974 0.026 Uiso 1 1 calc R . . . .
C11 C 0.36608(7) 0.64681(7) 0.29726(7) 0.0194(2) Uani 1 1 d . . . . .
H11 H 0.334658 0.665290 0.344379 0.023 Uiso 1 1 calc R . . . .
C12 C 0.45250(6) 0.66041(6) 0.29353(6) 0.0165(2) Uani 1 1 d . . . . .
C13 C 0.49404(7) 0.63201(7) 0.22214(7) 0.0216(2) Uani 1 1 d . . . . .
H13 H 0.552727 0.640481 0.216058 0.026 Uiso 1 1 calc R . . . .
C14 C 0.44863(8) 0.59107(7) 0.15979(8) 0.0253(2) Uani 1 1 d . . . . .
H14 H 0.478331 0.571637 0.111947 0.030 Uiso 1 1 calc R . . . .

loop_
_atom_site_aniso_label
_atom_site_aniso_U_11
_atom_site_aniso_U_22
_atom_site_aniso_U_33
_atom_site_aniso_U_23
_atom_site_aniso_U_13
_atom_site_aniso_U_12
O1 0.0190(4) 0.0290(4) 0.0205(4) 0.0028(3) 0.0046(3) 0.0057(3)
O2 0.0180(4) 0.0279(4) 0.0222(4) -0.0002(3) 0.0040(3) 0.0051(3)
N1 0.0274(5) 0.0217(5) 0.0239(5) -0.0004(4) -0.0039(4) -0.0018(4)
C1 0.0143(4) 0.0181(5) 0.0146(5) 0.0004(4) 0.0008(3) 0.0029(3)
C2 0.0168(5) 0.0185(5) 0.0160(5) 0.0000(4) -0.0001(4) 0.0007(4)
C3 0.0201(5) 0.0170(5) 0.0168(5) -0.0012(4) -0.0022(4) 0.0025(4)
C4 0.0261(6) 0.0182(5) 0.0189(6) -0.0004(4) -0.0003(4) 0.0020(4)
C5 0.0347(6) 0.0179(5) 0.0183(5) 0.0003(4) -0.0053(4) 0.0040(4)
C6 0.0287(6) 0.0211(5) 0.0248(6) -0.0011(4) -0.0085(4) 0.0082(4)
C7 0.0207(5) 0.0222(5) 0.0243(6) -0.0033(4) -0.0035(4) 0.0060(4)
C8 0.0194(5) 0.0180(5) 0.0183(5) -0.0015(4) -0.0020(4) 0.0031(4)
C9 0.0154(5) 0.0188(5) 0.0178(5) -0.0019(4) -0.0006(4) 0.0034(4)
C10 0.0186(5) 0.0197(5) 0.0261(6) 0.0028(4) -0.0048(4) 0.0003(4)
C11 0.0178(5) 0.0198(5) 0.0206(5) 0.0019(4) -0.0004(4) 0.0025(4)
C12 0.0181(5) 0.0152(5) 0.0161(5) 0.0021(4) -0.0011(4) 0.0013(3)
C13 0.0204(5) 0.0252(5) 0.0191(5) -0.0011(4) 0.0026(4) -0.0028(4)
C14 0.0290(6) 0.0271(6) 0.0197(6) -0.0037(4) 0.0013(4) -0.0026(4)

loop_
_atom_type_symbol
_atom_type_description
_atom_type_scat_dispersion_real
_atom_type_scat_dispersion_imag
_atom_type_scat_source
C C 0.0033 0.0016 'International Tables Vol C Tables 4.2.6.8 and 6.1.1.4'
H H 0.0000 0.0000 'International Tables Vol C Tables 4.2.6.8 and 6.1.1.4'
N N 0.0061 0.0033 'International Tables Vol C Tables 4.2.6.8 and 6.1.1.4'
O O 0.0106 0.0060 'International Tables Vol C Tables 4.2.6.8 and 6.1.1.4'

loop_
_geom_angle_atom_site_label_1
_geom_angle_atom_site_label_2
_geom_angle_atom_site_label_3
_geom_angle
_geom_angle_site_symmetry_1
_geom_angle_site_symmetry_3
_geom_angle_publ_flag
C14 N1 C10 115.87(10) . . ?
C2 C1 C1 106.82(6) . 6_564 ?
C2 C1 C9 101.96(8) . . ?
C9 C1 C1 111.62(10) . 6_564 ?
C12 C1 C1 114.64(7) . 6_564 ?
C12 C1 C2 110.52(8) . . ?
C12 C1 C9 110.46(8) . . ?
O1 C2 C1 124.41(9) . . ?
O1 C2 C3 126.47(10) . . ?
C3 C2 C1 109.02(8) . . ?
C4 C3 C2 128.32(10) . . ?
C4 C3 C8 121.71(10) . . ?
C8 C3 C2 109.87(9) . . ?
C3 C4 C5 117.20(10) . . ?
C4 C5 C6 121.20(10) . . ?
C7 C6 C5 121.39(10) . . ?
C6 C7 C8 117.37(11) . . ?
C3 C8 C9 110.63(9) . . ?
C7 C8 C3 121.07(10) . . ?
C7 C8 C9 128.26(10) . . ?
O2 C9 C1 125.74(9) . . ?
O2 C9 C8 125.86(9) . . ?
C8 C9 C1 108.37(8) . . ?
N1 C10 C11 124.40(10) . . ?
C10 C11 C12 119.22(10) . . ?
C11 C12 C1 121.06(9) . . ?
C13 C12 C1 121.88(9) . . ?
C13 C12 C11 116.97(10) . . ?
C14 C13 C12 119.30(10) . . ?
N1 C14 C13 124.24(11) . . ?

loop_
_geom_bond_atom_site_label_1
_geom_bond_atom_site_label_2
_geom_bond_distance
_geom_bond_site_symmetry_2
_geom_bond_publ_flag
O1 C2 1.2110(12) . ?
O2 C9 1.2087(13) . ?
N1 C10 1.3394(15) . ?
N1 C14 1.3364(16) . ?
C1 C1 1.583(2) 6_564 ?
C1 C2 1.5549(14) . ?
C1 C9 1.5549(14) . ?
C1 C12 1.5347(14) . ?
C2 C3 1.4759(14) . ?
C3 C4 1.3897(15) . ?
C3 C8 1.3926(15) . ?
C4 C5 1.3907(15) . ?
C5 C6 1.3978(17) . ?
C6 C7 1.3892(17) . ?
C7 C8 1.3927(14) . ?
C8 C9 1.4802(14) . ?
C10 C11 1.3880(15) . ?
C11 C12 1.3956(14) . ?
C12 C13 1.3929(15) . ?
C13 C14 1.3925(16) . ?
